data_7059113
loop_
_publ_author_name
'Jana, Oishi'
'Mani, Ganesan'

_publ_section_title
;
 New types of Cu and Ag clusters supported by the pyrrole-based NNN-pincer
 type ligand
;
_journal_issue 17
_journal_name_full 'New Journal of Chemistry'
_journal_page_first 9361
_journal_paper_doi 10.1039/C7NJ01009E
_journal_volume 41
_journal_year 2017
_chemical_formula_sum 'C18 H23 Ag Cl2 F3 N5 O3 S'
_chemical_formula_weight 625.24
_space_group_crystal_system monoclinic
_space_group_IT_number 14
_space_group_name_Hall '-P 2ybc'
_space_group_name_H-M_alt 'P 1 21/c 1'
_atom_sites_solution_hydrogens mixed
_audit_creation_method SHELXL-2014/7
_audit_update_record
;
2017-07-12 deposited with the CCDC.
2017-08-02 downloaded from the CCDC.
;
_cell_angle_alpha 90
_cell_angle_beta 101.824(2)
_cell_angle_gamma 90
_cell_formula_units_Z 4
_cell_length_a 12.6363(14)
_cell_length_b 13.8451(15)
_cell_length_c 14.6320(17)
_cell_measurement_reflns_used 27879
_cell_measurement_temperature 100(2)
_cell_measurement_theta_max 25.000
_cell_measurement_theta_min 1.646
_cell_volume 2505.6(5)
_computing_data_collection apex2
_computing_molecular_graphics ORTEP
_computing_publication_material ciftab
_computing_structure_refinement 'SHELXL-2014/7 (Sheldrick, 2014)'
_computing_structure_solution SHELXT
_diffrn_ambient_temperature 100(2)
_diffrn_measured_fraction_theta_full 1.000
_diffrn_measured_fraction_theta_max 1.000
_diffrn_measurement_device_type 'Bruker CCD APEX 2'
_diffrn_measurement_method hemisphere
_diffrn_radiation_type MoK\a
_diffrn_radiation_wavelength 0.71073
_diffrn_reflns_av_R_equivalents 0.0531
_diffrn_reflns_av_unetI/netI 0.0341
_diffrn_reflns_Laue_measured_fraction_full 1.000
_diffrn_reflns_Laue_measured_fraction_max 1.000
_diffrn_reflns_limit_h_max 14
_diffrn_reflns_limit_h_min -14
_diffrn_reflns_limit_k_max 16
_diffrn_reflns_limit_k_min -16
_diffrn_reflns_limit_l_max 17
_diffrn_reflns_limit_l_min -17
_diffrn_reflns_number 27879
_diffrn_reflns_point_group_measured_fraction_full 1.000
_diffrn_reflns_point_group_measured_fraction_max 1.000
_diffrn_reflns_theta_full 25.000
_diffrn_reflns_theta_max 25.000
_diffrn_reflns_theta_min 1.646
_diffrn_source 'fine-focus sealed tube'
_exptl_absorpt_coefficient_mu 1.153
_exptl_absorpt_correction_type multi-scan
_exptl_absorpt_process_details sadabs
_exptl_crystal_colour Colorless
_exptl_crystal_density_diffrn 1.657
_exptl_crystal_description Block
_exptl_crystal_F_000 1256
_exptl_crystal_size_max 0.320
_exptl_crystal_size_mid 0.215
_exptl_crystal_size_min 0.111
_exptl_transmission_factor_max 1.00
_exptl_transmission_factor_min 0.7466
_refine_diff_density_max 0.734
_refine_diff_density_min -1.480
_refine_diff_density_rms 0.135
_refine_ls_extinction_method none
_refine_ls_goodness_of_fit_ref 1.074
_refine_ls_hydrogen_treatment mixed
_refine_ls_matrix_type full
_refine_ls_number_parameters 301
_refine_ls_number_reflns 4412
_refine_ls_number_restraints 1
_refine_ls_restrained_S_all 1.074
_refine_ls_R_factor_all 0.0569
_refine_ls_R_factor_gt 0.0464
_refine_ls_shift/su_max 0.000
_refine_ls_shift/su_mean 0.000
_refine_ls_structure_factor_coef Fsqd
_refine_ls_weighting_details 'w=1/[\s^2^(Fo^2^)+(0.0906P)^2^+6.1093P] where P=(Fo^2^+2Fc^2^)/3'
_refine_ls_weighting_scheme calc
_refine_ls_wR_factor_gt 0.1419
_refine_ls_wR_factor_ref 0.1495
_reflns_Friedel_coverage 0.000
_reflns_number_gt 3650
_reflns_number_total 4412
_reflns_threshold_expression 'I > 2\s(I)'
_cod_data_source_file c7nj01009e2.cif
_cod_data_source_block Agpolymer
_cod_original_sg_symbol_H-M 'P 21/c'
_cod_database_code 7059113
_shelx_shelxl_version_number 2014/7
_shelx_space_group_comment
;
The symmetry employed for this shelxl refinement is uniquely defined
by the following loop, which should always be used as a source of
symmetry information in preference to the above space-group names.
They are only intended as comments.
;
_shelx_estimated_absorpt_t_min 0.709
_shelx_estimated_absorpt_t_max 0.883

loop_
_space_group_symop_operation_xyz
'x, y, z'
'-x, y+1/2, -z+1/2'
'-x, -y, -z'
'x, -y-1/2, z-1/2'

loop_
_atom_site_label
_atom_site_type_symbol
_atom_site_fract_x
_atom_site_fract_y
_atom_site_fract_z
_atom_site_U_iso_or_equiv
_atom_site_adp_type
_atom_site_occupancy
_atom_site_site_symmetry_order
_atom_site_calc_flag
_atom_site_refinement_flags_posn
_atom_site_refinement_flags_adp
C1 C 0.7856(4) 0.6386(4) 0.6910(4) 0.0318(12) Uani 1 1 d . .
H1A H 0.8421 0.5948 0.7230 0.048 Uiso 1 1 calc R U
H1B H 0.7661 0.6216 0.6247 0.048 Uiso 1 1 calc R U
H1C H 0.8124 0.7052 0.6974 0.048 Uiso 1 1 calc R U
C2 C 0.6882(4) 0.6299(4) 0.7337(3) 0.0238(11) Uani 1 1 d . .
C3 C 0.6703(4) 0.5728(4) 0.8055(4) 0.0251(11) Uani 1 1 d . .
H3 H 0.7187 0.5269 0.8396 0.030 Uiso 1 1 calc R U
C4 C 0.5674(4) 0.5953(3) 0.8185(3) 0.0215(10) Uani 1 1 d . .
C5 C 0.5049(4) 0.5572(4) 0.8876(4) 0.0285(12) Uani 1 1 d . .
H5A H 0.5487 0.5091 0.9277 0.043 Uiso 1 1 calc R U
H5B H 0.4874 0.6105 0.9259 0.043 Uiso 1 1 calc R U
H5C H 0.4380 0.5270 0.8541 0.043 Uiso 1 1 calc R U
C6 C 0.5779(4) 0.7620(4) 0.6358(3) 0.0233(11) Uani 1 1 d . .
H6A H 0.5789 0.8239 0.6699 0.028 Uiso 1 1 calc R U
H6B H 0.6374 0.7637 0.6010 0.028 Uiso 1 1 calc R U
C7 C 0.4732(4) 0.7529(4) 0.5682(3) 0.0210(10) Uani 1 1 d . .
C8 C 0.3794(4) 0.8067(3) 0.5583(4) 0.0236(11) Uani 1 1 d . .
H8 H 0.3675 0.8599 0.5959 0.028 Uiso 1 1 calc R U
C9 C 0.3044(4) 0.7681(3) 0.4820(3) 0.0223(11) Uani 1 1 d . .
H9 H 0.2330 0.7908 0.4588 0.027 Uiso 1 1 calc R U
C10 C 0.3538(4) 0.6911(3) 0.4472(3) 0.0184(10) Uani 1 1 d . .
C11 C 0.3134(4) 0.6210(3) 0.3703(3) 0.0215(10) Uani 1 1 d . .
H11A H 0.3680 0.6140 0.3308 0.026 Uiso 1 1 calc R U
H11B H 0.3034 0.5570 0.3974 0.026 Uiso 1 1 calc R U
C12 C 0.1095(4) 0.6329(4) 0.3224(4) 0.0241(11) Uani 1 1 d . .
C13 C 0.0861(5) 0.5695(4) 0.3990(4) 0.0295(12) Uani 1 1 d . .
H13A H 0.0077 0.5644 0.3937 0.044 Uiso 1 1 calc R U
H13B H 0.1165 0.5051 0.3938 0.044 Uiso 1 1 calc R U
H13C H 0.1188 0.5977 0.4597 0.044 Uiso 1 1 calc R U
C14 C 0.0412(5) 0.6808(4) 0.2508(4) 0.0352(13) Uani 1 1 d . .
H14 H -0.0356 0.6798 0.2379 0.042 Uiso 1 1 calc R U
C15 C 0.1070(4) 0.7308(4) 0.2011(4) 0.0319(13) Uani 1 1 d . .
C16 C 0.0756(5) 0.7953(5) 0.1190(5) 0.0485(18) Uani 1 1 d . .
H16A H -0.0034 0.7976 0.1004 0.073 Uiso 1 1 calc R U
H16B H 0.1035 0.8605 0.1354 0.073 Uiso 1 1 calc R U
H16C H 0.1060 0.7705 0.0672 0.073 Uiso 1 1 calc R U
C17 C 0.2496(4) 0.3584(4) 0.6048(4) 0.0252(11) Uani 1 1 d . .
C18 C 0.1763(10) 0.5227(7) 0.8425(7) 0.100(4) Uani 1 1 d . .
H18A H 0.2327 0.5732 0.8477 0.119 Uiso 1 1 calc R U
H18B H 0.1672 0.4939 0.7795 0.119 Uiso 1 1 calc R U
N1 N 0.5973(3) 0.6815(3) 0.7043(3) 0.0197(9) Uani 1 1 d . .
N2 N 0.5224(3) 0.6620(3) 0.7567(3) 0.0194(9) Uani 1 1 d . .
N3 N 0.4567(3) 0.6828(3) 0.5003(3) 0.0194(8) Uani 1 1 d D .
N4 N 0.2112(3) 0.6529(3) 0.3126(3) 0.0194(9) Uani 1 1 d . .
N5 N 0.2111(3) 0.7155(3) 0.2401(3) 0.0247(10) Uani 1 1 d . .
O1 O 0.3760(3) 0.4551(2) 0.5242(2) 0.0256(8) Uani 1 1 d . .
O2 O 0.4357(3) 0.4202(3) 0.6902(2) 0.0291(8) Uani 1 1 d . .
O3 O 0.2921(3) 0.5387(3) 0.6377(3) 0.0338(9) Uani 1 1 d . .
F1 F 0.1611(2) 0.3798(2) 0.5402(2) 0.0327(7) Uani 1 1 d . .
F2 F 0.2888(3) 0.2749(2) 0.5793(3) 0.0383(8) Uani 1 1 d . .
F3 F 0.2173(3) 0.3415(3) 0.6858(2) 0.0409(8) Uani 1 1 d . .
S1 S 0.35049(10) 0.45448(8) 0.61664(8) 0.0204(3) Uani 1 1 d . .
Ag1 Ag 0.35764(3) 0.71468(3) 0.71930(3) 0.02362(17) Uani 1 1 d . .
Cl1 Cl 0.2218(2) 0.4334(2) 0.92495(19) 0.0930(8) Uani 1 1 d . .
Cl2 Cl 0.0591(2) 0.5756(2) 0.8524(3) 0.1257(13) Uani 1 1 d . .
H1N H 0.495(9) 0.629(5) 0.501(9) 0.151 Uiso 1 1 d D U

loop_
_atom_site_aniso_label
_atom_site_aniso_U_11
_atom_site_aniso_U_22
_atom_site_aniso_U_33
_atom_site_aniso_U_23
_atom_site_aniso_U_13
_atom_site_aniso_U_12
C1 0.021(3) 0.040(3) 0.035(3) -0.010(2) 0.007(2) 0.000(2)
C2 0.017(3) 0.031(3) 0.022(2) -0.012(2) -0.001(2) -0.001(2)
C3 0.021(3) 0.025(3) 0.027(3) -0.005(2) -0.001(2) 0.004(2)
C4 0.026(3) 0.016(2) 0.021(2) -0.0040(19) 0.000(2) 0.002(2)
C5 0.034(3) 0.028(3) 0.025(3) 0.003(2) 0.009(2) 0.005(2)
C6 0.027(3) 0.024(3) 0.020(2) 0.001(2) 0.007(2) -0.005(2)
C7 0.025(3) 0.018(2) 0.020(2) 0.002(2) 0.006(2) -0.005(2)
C8 0.032(3) 0.016(2) 0.025(3) -0.001(2) 0.011(2) -0.001(2)
C9 0.020(3) 0.021(3) 0.025(3) 0.007(2) 0.003(2) 0.003(2)
C10 0.019(3) 0.019(2) 0.016(2) 0.0045(18) 0.0016(19) -0.0002(19)
C11 0.017(3) 0.022(2) 0.024(2) 0.002(2) 0.001(2) 0.003(2)
C12 0.022(3) 0.020(2) 0.031(3) 0.002(2) 0.008(2) -0.002(2)
C13 0.032(3) 0.025(3) 0.036(3) 0.001(2) 0.017(2) 0.001(2)
C14 0.020(3) 0.036(3) 0.050(4) 0.013(3) 0.008(3) 0.001(2)
C15 0.020(3) 0.034(3) 0.038(3) 0.011(2) -0.002(2) -0.001(2)
C16 0.031(4) 0.055(4) 0.056(4) 0.028(3) 0.001(3) -0.002(3)
C17 0.023(3) 0.027(3) 0.027(3) 0.003(2) 0.009(2) 0.003(2)
C18 0.143(10) 0.066(6) 0.079(7) -0.031(5) -0.001(7) 0.008(6)
N1 0.019(2) 0.022(2) 0.019(2) -0.0025(17) 0.0043(16) -0.0026(17)
N2 0.017(2) 0.022(2) 0.019(2) -0.0019(16) 0.0034(16) -0.0012(17)
N3 0.024(2) 0.0185(19) 0.016(2) 0.0007(16) 0.0041(17) -0.0038(17)
N4 0.017(2) 0.021(2) 0.019(2) 0.0038(16) 0.0005(16) 0.0004(17)
N5 0.020(2) 0.030(2) 0.022(2) 0.0076(18) 0.0011(18) -0.0023(18)
O1 0.0266(19) 0.0261(19) 0.0249(19) 0.0060(15) 0.0074(15) 0.0019(15)
O2 0.0244(19) 0.035(2) 0.0258(19) 0.0035(16) 0.0002(15) 0.0016(16)
O3 0.031(2) 0.0258(19) 0.044(2) -0.0081(17) 0.0051(18) 0.0041(16)
F1 0.0209(16) 0.0400(18) 0.0340(17) 0.0042(14) -0.0014(13) -0.0024(13)
F2 0.042(2) 0.0186(15) 0.053(2) 0.0013(14) 0.0081(17) -0.0032(14)
F3 0.0368(19) 0.054(2) 0.0352(18) 0.0159(16) 0.0142(15) -0.0061(16)
S1 0.0204(6) 0.0186(6) 0.0220(6) 0.0000(5) 0.0041(5) 0.0001(5)
Ag1 0.0183(3) 0.0254(2) 0.0277(3) 0.00102(15) 0.00579(17) 0.00387(15)
Cl1 0.0934(18) 0.0928(18) 0.0851(17) -0.0026(14) 0.0005(13) 0.0329(15)
Cl2 0.088(2) 0.0714(16) 0.187(3) -0.0020(19) -0.043(2) 0.0036(15)

loop_
_atom_type_symbol
_atom_type_description
_atom_type_scat_dispersion_real
_atom_type_scat_dispersion_imag
_atom_type_scat_source
C C 0.0033 0.0016 'International Tables Vol C Tables 4.2.6.8 and 6.1.1.4'
H H 0.0000 0.0000 'International Tables Vol C Tables 4.2.6.8 and 6.1.1.4'
N N 0.0061 0.0033 'International Tables Vol C Tables 4.2.6.8 and 6.1.1.4'
O O 0.0106 0.0060 'International Tables Vol C Tables 4.2.6.8 and 6.1.1.4'
F F 0.0171 0.0103 'International Tables Vol C Tables 4.2.6.8 and 6.1.1.4'
S S 0.1246 0.1234 'International Tables Vol C Tables 4.2.6.8 and 6.1.1.4'
Ag Ag -0.8971 1.1015 'International Tables Vol C Tables 4.2.6.8 and 6.1.1.4'
Cl Cl 0.1484 0.1585 'International Tables Vol C Tables 4.2.6.8 and 6.1.1.4'

loop_
_geom_angle_atom_site_label_1
_geom_angle_atom_site_label_2
_geom_angle_atom_site_label_3
_geom_angle
_geom_angle_site_symmetry_1
_geom_angle_site_symmetry_3
C2 C1 H1A 109.5 . .
C2 C1 H1B 109.5 . .
H1A C1 H1B 109.5 . .
C2 C1 H1C 109.5 . .
H1A C1 H1C 109.5 . .
H1B C1 H1C 109.5 . .
N1 C2 C3 106.6(4) . .
N1 C2 C1 123.1(5) . .
C3 C2 C1 130.3(5) . .
C2 C3 C4 106.5(5) . .
C2 C3 H3 126.8 . .
C4 C3 H3 126.8 . .
N2 C4 C3 110.1(4) . .
N2 C4 C5 119.3(4) . .
C3 C4 C5 130.6(5) . .
C4 C5 H5A 109.5 . .
C4 C5 H5B 109.5 . .
H5A C5 H5B 109.5 . .
C4 C5 H5C 109.5 . .
H5A C5 H5C 109.5 . .
H5B C5 H5C 109.5 . .
C7 C6 N1 112.7(4) . .
C7 C6 H6A 109.0 . .
N1 C6 H6A 109.0 . .
C7 C6 H6B 109.0 . .
N1 C6 H6B 109.0 . .
H6A C6 H6B 107.8 . .
N3 C7 C8 107.8(4) . .
N3 C7 C6 121.5(4) . .
C8 C7 C6 130.7(5) . .
C7 C8 C9 107.5(4) . .
C7 C8 H8 126.2 . .
C9 C8 H8 126.2 . .
C10 C9 C8 107.6(4) . .
C10 C9 H9 126.2 . .
C8 C9 H9 126.2 . .
N3 C10 C9 107.6(4) . .
N3 C10 C11 120.5(4) . .
C9 C10 C11 131.9(4) . .
N4 C11 C10 111.3(4) . .
N4 C11 H11A 109.4 . .
C10 C11 H11A 109.4 . .
N4 C11 H11B 109.4 . .
C10 C11 H11B 109.4 . .
H11A C11 H11B 108.0 . .
N4 C12 C14 106.4(4) . .
N4 C12 C13 122.4(5) . .
C14 C12 C13 131.2(5) . .
C12 C13 H13A 109.5 . .
C12 C13 H13B 109.5 . .
H13A C13 H13B 109.5 . .
C12 C13 H13C 109.5 . .
H13A C13 H13C 109.5 . .
H13B C13 H13C 109.5 . .
C12 C14 C15 106.6(5) . .
C12 C14 H14 126.7 . .
C15 C14 H14 126.7 . .
N5 C15 C14 109.7(5) . .
N5 C15 C16 121.1(5) . .
C14 C15 C16 129.1(5) . .
C15 C16 H16A 109.5 . .
C15 C16 H16B 109.5 . .
H16A C16 H16B 109.5 . .
C15 C16 H16C 109.5 . .
H16A C16 H16C 109.5 . .
H16B C16 H16C 109.5 . .
F2 C17 F1 107.3(4) . .
F2 C17 F3 106.9(4) . .
F1 C17 F3 107.4(4) . .
F2 C17 S1 111.3(3) . .
F1 C17 S1 111.8(3) . .
F3 C17 S1 111.9(4) . .
Cl2 C18 Cl1 114.9(7) . .
Cl2 C18 H18A 108.5 . .
Cl1 C18 H18A 108.5 . .
Cl2 C18 H18B 108.5 . .
Cl1 C18 H18B 108.5 . .
H18A C18 H18B 107.5 . .
C2 N1 N2 111.2(4) . .
C2 N1 C6 128.7(4) . .
N2 N1 C6 119.4(4) . .
C4 N2 N1 105.6(4) . .
C4 N2 Ag1 131.1(3) . .
N1 N2 Ag1 122.3(3) . .
C7 N3 C10 109.5(4) . .
C7 N3 H1N 126(9) . .
C10 N3 H1N 122(9) . .
C12 N4 N5 111.2(4) . .
C12 N4 C11 128.7(4) . .
N5 N4 C11 120.0(4) . .
C15 N5 N4 106.0(4) . .
C15 N5 Ag1 131.5(3) . 4_575
N4 N5 Ag1 121.8(3) . 4_575
O2 S1 O3 116.3(2) . .
O2 S1 O1 115.1(2) . .
O3 S1 O1 114.4(2) . .
O2 S1 C17 103.4(2) . .
O3 S1 C17 103.4(2) . .
O1 S1 C17 101.5(2) . .
N5 Ag1 N2 156.88(15) 4_576 .

loop_
_geom_bond_atom_site_label_1
_geom_bond_atom_site_label_2
_geom_bond_distance
_geom_bond_site_symmetry_2
C1 C2 1.494(7) .
C1 H1A 0.9800 .
C1 H1B 0.9800 .
C1 H1C 0.9800 .
C2 N1 1.346(7) .
C2 C3 1.371(7) .
C3 C4 1.387(7) .
C3 H3 0.9500 .
C4 N2 1.336(6) .
C4 C5 1.500(7) .
C5 H5A 0.9800 .
C5 H5B 0.9800 .
C5 H5C 0.9800 .
C6 C7 1.486(7) .
C6 N1 1.486(6) .
C6 H6A 0.9900 .
C6 H6B 0.9900 .
C7 N3 1.374(6) .
C7 C8 1.382(7) .
C8 C9 1.412(7) .
C8 H8 0.9500 .
C9 C10 1.383(7) .
C9 H9 0.9500 .
C10 N3 1.377(6) .
C10 C11 1.495(7) .
C11 N4 1.460(6) .
C11 H11A 0.9900 .
C11 H11B 0.9900 .
C12 N4 1.350(6) .
C12 C14 1.382(8) .
C12 C13 1.501(7) .
C13 H13A 0.9800 .
C13 H13B 0.9800 .
C13 H13C 0.9800 .
C14 C15 1.396(8) .
C14 H14 0.9500 .
C15 N5 1.339(7) .
C15 C16 1.484(8) .
C16 H16A 0.9800 .
C16 H16B 0.9800 .
C16 H16C 0.9800 .
C17 F2 1.341(6) .
C17 F1 1.342(6) .
C17 F3 1.350(6) .
C17 S1 1.826(5) .
C18 Cl2 1.685(12) .
C18 Cl1 1.741(11) .
C18 H18A 0.9900 .
C18 H18B 0.9900 .
N1 N2 1.362(5) .
N2 Ag1 2.167(4) .
N3 H1N 0.88(2) .
N4 N5 1.369(6) .
N5 Ag1 2.165(4) 4_575
O1 S1 1.453(4) .
O2 S1 1.438(4) .
O3 S1 1.446(4) .
Ag1 N5 2.165(4) 4_576

loop_
_geom_hbond_atom_site_label_D
_geom_hbond_atom_site_label_H
_geom_hbond_atom_site_label_A
_geom_hbond_distance_DH
_geom_hbond_distance_HA
_geom_hbond_distance_DA
_geom_hbond_angle_DHA
_geom_hbond_site_symmetry_A
N3 H1N O1 0.88(2) 2.11(6) 2.924(5) 155(12) 3_666
N3 H1N S1 0.88(2) 3.09(10) 3.766(4) 136(11) 3_666

loop_
_geom_torsion_atom_site_label_1
_geom_torsion_atom_site_label_2
_geom_torsion_atom_site_label_3
_geom_torsion_atom_site_label_4
_geom_torsion
_geom_torsion_site_symmetry_4
N1 C2 C3 C4 -1.8(5) .
C1 C2 C3 C4 178.4(5) .
C2 C3 C4 N2 1.1(6) .
C2 C3 C4 C5 -179.0(5) .
N1 C6 C7 N3 -70.3(6) .
N1 C6 C7 C8 110.3(6) .
N3 C7 C8 C9 -0.2(5) .
C6 C7 C8 C9 179.3(5) .
C7 C8 C9 C10 0.3(5) .
C8 C9 C10 N3 -0.3(5) .
C8 C9 C10 C11 177.3(5) .
N3 C10 C11 N4 -169.6(4) .
C9 C10 C11 N4 13.1(7) .
N4 C12 C14 C15 -1.5(6) .
C13 C12 C14 C15 178.8(5) .
C12 C14 C15 N5 -0.4(7) .
C12 C14 C15 C16 -178.5(6) .
C3 C2 N1 N2 2.0(5) .
C1 C2 N1 N2 -178.2(4) .
C3 C2 N1 C6 172.3(5) .
C1 C2 N1 C6 -7.9(8) .
C7 C6 N1 C2 135.3(5) .
C7 C6 N1 N2 -55.1(6) .
C3 C4 N2 N1 0.1(5) .
C5 C4 N2 N1 -179.8(4) .
C3 C4 N2 Ag1 168.6(3) .
C5 C4 N2 Ag1 -11.3(7) .
C2 N1 N2 C4 -1.3(5) .
C6 N1 N2 C4 -172.6(4) .
C2 N1 N2 Ag1 -171.1(3) .
C6 N1 N2 Ag1 17.6(5) .
C8 C7 N3 C10 0.1(5) .
C6 C7 N3 C10 -179.5(4) .
C9 C10 N3 C7 0.2(5) .
C11 C10 N3 C7 -177.8(4) .
C14 C12 N4 N5 3.0(6) .
C13 C12 N4 N5 -177.3(4) .
C14 C12 N4 C11 179.5(5) .
C13 C12 N4 C11 -0.8(8) .
C10 C11 N4 C12 -90.8(6) .
C10 C11 N4 N5 85.4(5) .
C14 C15 N5 N4 2.2(6) .
C16 C15 N5 N4 -179.6(6) .
C14 C15 N5 Ag1 -168.1(4) 4_575
C16 C15 N5 Ag1 10.2(9) 4_575
C12 N4 N5 C15 -3.2(6) .
C11 N4 N5 C15 179.9(4) .
C12 N4 N5 Ag1 168.2(3) 4_575
C11 N4 N5 Ag1 -8.7(6) 4_575
F2 C17 S1 O2 -62.2(4) .
F1 C17 S1 O2 177.9(3) .
F3 C17 S1 O2 57.4(4) .
F2 C17 S1 O3 176.2(4) .
F1 C17 S1 O3 56.3(4) .
F3 C17 S1 O3 -64.2(4) .
F2 C17 S1 O1 57.4(4) .
F1 C17 S1 O1 -62.6(4) .
F3 C17 S1 O1 177.0(3) .
